data_1504356
loop_
_publ_author_name
'Druzhinin, Sergey I.'
'Dubbaka, Srinivas Reddy'
'Knochel, Paul'
'Kovalenko, Sergey A.'
'Mayer, Peter'
'Senyushkina, Tamara'
'Zachariasse, Klaas A.'

_publ_section_title
;
 Ultrafast intramolecular charge transfer with strongly twisted
 aminobenzonitriles: 4-(di-tert-butylamino)benzonitrile and
 3-(di-tert-butylamino)benzonitrile.
;
_journal_issue 13
_journal_name_full 'The journal of physical chemistry. A'
_journal_page_first 2749
_journal_page_last 2761
_journal_paper_doi 10.1021/jp7097526
_journal_volume 112
_journal_year 2008
_chemical_formula_moiety 'C15 H22 N2'
_chemical_formula_sum 'C15 H22 N2'
_chemical_formula_weight 230.349
_space_group_IT_number 4
_symmetry_cell_setting monoclinic
_symmetry_Int_Tables_number 4
_symmetry_space_group_name_Hall 'P 2yb'
_symmetry_space_group_name_H-M 'P 1 21 1'
_atom_sites_solution_hydrogens geom
_atom_sites_solution_primary direct
_atom_sites_solution_secondary difmap
_audit_block_code C15H22N2_ln021_knochel
_audit_creation_date 11-Jan-07
_audit_creation_method 'form98_non/compatible with shelxl97-2'
_audit_update_record 28-Aug-07
_cell_angle_alpha 90.00
_cell_angle_beta 102.7302(15)
_cell_angle_gamma 90.00
_cell_formula_units_Z 4
_cell_length_a 7.8150(2)
_cell_length_b 22.2685(6)
_cell_length_c 8.2607(2)
_cell_measurement_reflns_used 23450
_cell_measurement_temperature 200(2)
_cell_measurement_theta_max 27.485
_cell_measurement_theta_min 3.134
_cell_volume 1402.26(6)
_computing_cell_refinement 'HKL Scalepack (Otwinowski & Minor 1997)'
_computing_data_collection 'Collect (Bruker AXS BV, 1997-2004)'
_computing_data_reduction 'HKL Denzo and Scalepack (Otwinowski & Minor 1997)'
_computing_structure_refinement 'SHELXL-97 (G. M. Sheldrick. University of G\"ottingen, 97-2 version)'
_computing_structure_solution
;
A. Altomare, M. C. Burla, M. Camalli, G. L. Cascarano, C. Giacovazzo, A.
Guagliardi, A. G. G. Moliterni, G. Polidori, R. Spagna: SIR97: a new tool for
crystal structure determination and refinement; J. Appl. Crystallogr. 1999,
32, 115-119.
;
_diffrn_ambient_temperature 200(2)
_diffrn_detector_area_resol_mean 9
_diffrn_measured_fraction_theta_full 0.996
_diffrn_measured_fraction_theta_max 0.996
_diffrn_measurement_device '95mm CCD camera on \k-goniostat'
_diffrn_measurement_device_type KappaCCD
_diffrn_measurement_method omega-scan
_diffrn_orient_matrix_type 'by Bruker AXS Collect from scalepack cell'
_diffrn_orient_matrix_UB_11 0.0328089
_diffrn_orient_matrix_UB_12 -0.0100970
_diffrn_orient_matrix_UB_13 0.1208435
_diffrn_orient_matrix_UB_21 0.0110118
_diffrn_orient_matrix_UB_22 0.0437405
_diffrn_orient_matrix_UB_23 0.0277488
_diffrn_orient_matrix_UB_31 -0.1265365
_diffrn_orient_matrix_UB_32 0.0011885
_diffrn_orient_matrix_UB_33 0.0053953
_diffrn_radiation_collimation 0.20
_diffrn_radiation_monochromator 'MONTEL, graded multilayered X-ray optics'
_diffrn_radiation_source 'rotating anode'
_diffrn_radiation_type MoK\a
_diffrn_radiation_wavelength 0.71073
_diffrn_reflns_av_R_equivalents 0.0239
_diffrn_reflns_av_sigmaI/netI 0.0359
_diffrn_reflns_limit_h_max 10
_diffrn_reflns_limit_h_min -10
_diffrn_reflns_limit_k_max 28
_diffrn_reflns_limit_k_min -26
_diffrn_reflns_limit_l_max 10
_diffrn_reflns_limit_l_min -10
_diffrn_reflns_number 6044
_diffrn_reflns_theta_full 27.48
_diffrn_reflns_theta_max 27.48
_diffrn_reflns_theta_min 3.24
_diffrn_source_current 55.00
_diffrn_source_power 3.025
_diffrn_source_type 'FR 591 generator'
_diffrn_source_voltage 55.00
_exptl_absorpt_coefficient_mu 0.064
_exptl_absorpt_correction_type none
_exptl_crystal_colour colourless
_exptl_crystal_density_diffrn 1.09112(5)
_exptl_crystal_density_method 'not measured'
_exptl_crystal_description block
_exptl_crystal_F_000 504
_exptl_crystal_size_max 0.26
_exptl_crystal_size_mid 0.20
_exptl_crystal_size_min 0.18
_refine_diff_density_max 0.116
_refine_diff_density_min -0.155
_refine_diff_density_rms 0.033
_refine_ls_abs_structure_details 'Flack H D (1983), Acta Cryst. A39, 876-881'
_refine_ls_abs_structure_Flack 0(10)
_refine_ls_extinction_method none
_refine_ls_goodness_of_fit_ref 1.026
_refine_ls_hydrogen_treatment constr
_refine_ls_matrix_type full
_refine_ls_number_parameters 319
_refine_ls_number_reflns 3283
_refine_ls_number_restraints 1
_refine_ls_restrained_S_all 1.026
_refine_ls_R_factor_all 0.0603
_refine_ls_R_factor_gt 0.0404
_refine_ls_shift/su_max 0.001
_refine_ls_shift/su_mean 0.000
_refine_ls_structure_factor_coef Fsqd
_refine_ls_weighting_details 'calc w=1/[\s^2^(Fo^2^)+(0.0510P)^2^+0.1291P] where P=(Fo^2^+2Fc^2^)/3'
_refine_ls_weighting_scheme calc
_refine_ls_wR_factor_gt 0.0912
_refine_ls_wR_factor_ref 0.1014
_reflns_number_gt 2583
_reflns_number_total 3283
_reflns_threshold_expression >2sigma(I)
_cod_data_source_file jp7097526-file002.cif
_cod_data_source_block ln021
_cod_original_sg_symbol_H-M 'P 21'
_cod_database_code 1504356

loop_
_symmetry_equiv_pos_as_xyz
'x, y, z'
'-x, y+1/2, -z'

loop_
_atom_site_label
_atom_site_type_symbol
_atom_site_fract_x
_atom_site_fract_y
_atom_site_fract_z
_atom_site_U_iso_or_equiv
_atom_site_adp_type
_atom_site_occupancy
_atom_site_symmetry_multiplicity
_atom_site_calc_flag
_atom_site_refinement_flags
N7 N 0.2922(2) 0.79052(8) 0.7383(2) 0.0336(4) Uani 1 1 d .
N9 N 0.9024(3) 0.90321(13) 1.1963(3) 0.0693(7) Uani 1 1 d .
N24 N 0.7183(2) 0.57841(8) 0.7438(2) 0.0317(4) Uani 1 1 d .
N26 N 1.2967(3) 0.45857(12) 1.2297(3) 0.0599(6) Uani 1 1 d .
C1 C 0.6712(3) 0.82052(11) 1.0962(3) 0.0379(5) Uani 1 1 d .
C2 C 0.5474(3) 0.82906(11) 0.9477(3) 0.0346(5) Uani 1 1 d .
H2 H 0.5487 0.8650 0.8859 0.042 Uiso 1 1 calc R
C3 C 0.4226(3) 0.78516(10) 0.8903(3) 0.0332(5) Uani 1 1 d .
C4 C 0.4262(3) 0.73268(11) 0.9834(3) 0.0392(5) Uani 1 1 d .
H4 H 0.3420 0.7021 0.9458 0.047 Uiso 1 1 calc R
C5 C 0.5504(3) 0.72445(12) 1.1299(3) 0.0465(6) Uani 1 1 d .
H5 H 0.5506 0.6883 1.1909 0.056 Uiso 1 1 calc R
C6 C 0.6733(3) 0.76806(12) 1.1878(3) 0.0444(6) Uani 1 1 d .
H6 H 0.7581 0.7624 1.2884 0.053 Uiso 1 1 calc R
C8 C 0.7998(4) 0.86668(13) 1.1533(3) 0.0478(6) Uani 1 1 d .
C10 C 0.1432(3) 0.83085(12) 0.7567(3) 0.0423(6) Uani 1 1 d .
C11 C 0.0658(4) 0.80464(18) 0.8967(4) 0.0681(9) Uani 1 1 d .
H11A H 0.1526 0.8075 1.0020 0.102 Uiso 1 1 calc R
H11B H 0.0349 0.7624 0.8727 0.102 Uiso 1 1 calc R
H11C H -0.0395 0.8273 0.9049 0.102 Uiso 1 1 calc R
C12 C 0.1958(4) 0.89604(13) 0.8003(4) 0.0599(8) Uani 1 1 d .
H12A H 0.2555 0.9124 0.7173 0.090 Uiso 1 1 calc R
H12B H 0.2751 0.8976 0.9101 0.090 Uiso 1 1 calc R
H12C H 0.0907 0.9199 0.8013 0.090 Uiso 1 1 calc R
C13 C -0.0063(3) 0.83028(15) 0.6027(3) 0.0589(7) Uani 1 1 d .
H13A H -0.0421 0.7887 0.5743 0.088 Uiso 1 1 calc R
H13B H 0.0333 0.8488 0.5098 0.088 Uiso 1 1 calc R
H13C H -0.1061 0.8529 0.6252 0.088 Uiso 1 1 calc R
C14 C 0.3613(3) 0.78715(10) 0.5825(3) 0.0347(5) Uani 1 1 d .
C15 C 0.3952(4) 0.84754(12) 0.5070(3) 0.0485(6) Uani 1 1 d .
H15A H 0.4800 0.8707 0.5885 0.073 Uiso 1 1 calc R
H15B H 0.2850 0.8700 0.4761 0.073 Uiso 1 1 calc R
H15C H 0.4424 0.8407 0.4080 0.073 Uiso 1 1 calc R
C16 C 0.2367(3) 0.74903(14) 0.4514(3) 0.0518(6) Uani 1 1 d .
H16A H 0.1299 0.7720 0.4062 0.078 Uiso 1 1 calc R
H16B H 0.2059 0.7121 0.5031 0.078 Uiso 1 1 calc R
H16C H 0.2951 0.7387 0.3616 0.078 Uiso 1 1 calc R
C17 C 0.5354(3) 0.75230(12) 0.6197(3) 0.0450(5) Uani 1 1 d .
H17A H 0.5196 0.7142 0.6739 0.067 Uiso 1 1 calc R
H17B H 0.6256 0.7762 0.6933 0.067 Uiso 1 1 calc R
H17C H 0.5721 0.7443 0.5157 0.067 Uiso 1 1 calc R
C18 C 1.0999(3) 0.54730(11) 1.0991(3) 0.0369(5) Uani 1 1 d .
C19 C 0.9692(3) 0.53792(11) 0.9558(3) 0.0342(5) Uani 1 1 d .
H19 H 0.9552 0.4994 0.9053 0.041 Uiso 1 1 calc R
C20 C 0.8597(3) 0.58474(9) 0.8872(2) 0.0314(5) Uani 1 1 d .
C21 C 0.8849(3) 0.64087(11) 0.9641(3) 0.0392(5) Uani 1 1 d .
H21 H 0.8109 0.6734 0.9190 0.047 Uiso 1 1 calc R
C22 C 1.0166(3) 0.65010(11) 1.1056(3) 0.0472(6) Uani 1 1 d .
H22 H 1.0325 0.6888 1.1552 0.057 Uiso 1 1 calc R
C23 C 1.1240(3) 0.60324(12) 1.1740(3) 0.0447(6) Uani 1 1 d .
H23 H 1.2134 0.6093 1.2711 0.054 Uiso 1 1 calc R
C25 C 1.2092(3) 0.49769(12) 1.1720(3) 0.0424(6) Uani 1 1 d .
C27 C 0.7796(3) 0.57749(11) 0.5838(3) 0.0355(5) Uani 1 1 d .
C28 C 0.8938(3) 0.63341(12) 0.5820(3) 0.0465(6) Uani 1 1 d .
H28A H 1.0006 0.6300 0.6697 0.070 Uiso 1 1 calc R
H28B H 0.8282 0.6692 0.6012 0.070 Uiso 1 1 calc R
H28C H 0.9256 0.6367 0.4740 0.070 Uiso 1 1 calc R
C29 C 0.8882(4) 0.52231(12) 0.5583(3) 0.0470(6) Uani 1 1 d .
H29A H 0.8160 0.4861 0.5535 0.070 Uiso 1 1 calc R
H29B H 0.9905 0.5190 0.6509 0.070 Uiso 1 1 calc R
H29C H 0.9275 0.5266 0.4541 0.070 Uiso 1 1 calc R
C30 C 0.6258(3) 0.58305(14) 0.4338(3) 0.0514(6) Uani 1 1 d .
H30A H 0.5555 0.6184 0.4473 0.077 Uiso 1 1 calc R
H30B H 0.5526 0.5470 0.4254 0.077 Uiso 1 1 calc R
H30C H 0.6707 0.5874 0.3327 0.077 Uiso 1 1 calc R
C31 C 0.5654(3) 0.54169(12) 0.7734(3) 0.0392(5) Uani 1 1 d .
C32 C 0.5689(4) 0.47553(12) 0.7243(4) 0.0556(7) Uani 1 1 d .
H32A H 0.6800 0.4574 0.7818 0.083 Uiso 1 1 calc R
H32B H 0.5579 0.4725 0.6041 0.083 Uiso 1 1 calc R
H32C H 0.4711 0.4543 0.7555 0.083 Uiso 1 1 calc R
C33 C 0.3919(3) 0.57069(15) 0.6861(4) 0.0596(7) Uani 1 1 d .
H33A H 0.2956 0.5533 0.7292 0.089 Uiso 1 1 calc R
H33B H 0.3716 0.5632 0.5664 0.089 Uiso 1 1 calc R
H33C H 0.3974 0.6141 0.7067 0.089 Uiso 1 1 calc R
C34 C 0.5643(3) 0.54399(15) 0.9594(3) 0.0541(7) Uani 1 1 d .
H34A H 0.6677 0.5229 1.0229 0.081 Uiso 1 1 calc R
H34B H 0.4578 0.5246 0.9780 0.081 Uiso 1 1 calc R
H34C H 0.5669 0.5859 0.9958 0.081 Uiso 1 1 calc R

loop_
_atom_site_aniso_label
_atom_site_aniso_U_11
_atom_site_aniso_U_22
_atom_site_aniso_U_33
_atom_site_aniso_U_23
_atom_site_aniso_U_13
_atom_site_aniso_U_12
N7 0.0319(9) 0.0370(10) 0.0311(9) 0.0000(8) 0.0053(7) -0.0016(8)
N9 0.0704(16) 0.0755(19) 0.0532(14) -0.0043(13) -0.0054(12) -0.0229(15)
N24 0.0285(8) 0.0344(10) 0.0304(9) -0.0011(8) 0.0023(7) -0.0017(8)
N26 0.0546(13) 0.0630(16) 0.0542(13) 0.0108(12) -0.0051(11) 0.0097(13)
C1 0.0359(11) 0.0446(13) 0.0328(11) -0.0051(10) 0.0066(9) 0.0009(10)
C2 0.0377(11) 0.0364(12) 0.0292(10) 0.0000(9) 0.0063(9) -0.0001(9)
C3 0.0349(11) 0.0373(12) 0.0281(10) -0.0011(9) 0.0082(8) 0.0000(10)
C4 0.0455(13) 0.0390(13) 0.0345(11) 0.0013(10) 0.0118(10) -0.0012(10)
C5 0.0586(15) 0.0446(14) 0.0378(12) 0.0099(11) 0.0141(11) 0.0060(12)
C6 0.0485(13) 0.0533(16) 0.0293(11) 0.0016(11) 0.0042(10) 0.0067(12)
C8 0.0487(14) 0.0559(16) 0.0364(12) -0.0043(12) 0.0039(11) -0.0018(13)
C10 0.0351(11) 0.0486(15) 0.0428(13) -0.0033(11) 0.0078(10) 0.0049(11)
C11 0.0487(15) 0.103(3) 0.0590(17) -0.0006(17) 0.0264(13) 0.0114(17)
C12 0.0553(16) 0.0530(17) 0.0660(18) -0.0138(14) 0.0020(13) 0.0150(14)
C13 0.0388(13) 0.075(2) 0.0585(16) -0.0049(15) 0.0001(12) 0.0078(14)
C14 0.0388(11) 0.0337(11) 0.0314(11) -0.0015(9) 0.0076(9) -0.0050(10)
C15 0.0597(15) 0.0457(14) 0.0412(13) 0.0066(11) 0.0137(11) -0.0050(12)
C16 0.0513(14) 0.0612(16) 0.0404(13) -0.0127(12) 0.0048(11) -0.0132(13)
C17 0.0475(13) 0.0506(14) 0.0390(12) -0.0032(11) 0.0142(10) 0.0031(12)
C18 0.0328(11) 0.0431(13) 0.0332(11) 0.0033(11) 0.0037(9) 0.0013(10)
C19 0.0341(11) 0.0337(12) 0.0340(11) 0.0012(9) 0.0057(9) 0.0002(9)
C20 0.0297(10) 0.0349(12) 0.0284(10) 0.0001(9) 0.0039(8) -0.0016(9)
C21 0.0423(12) 0.0349(12) 0.0375(12) -0.0004(10) 0.0027(10) 0.0022(10)
C22 0.0534(14) 0.0406(14) 0.0411(13) -0.0097(11) -0.0035(11) -0.0029(11)
C23 0.0426(13) 0.0503(15) 0.0352(12) -0.0020(11) -0.0045(10) -0.0011(12)
C25 0.0365(12) 0.0506(15) 0.0361(13) 0.0031(11) -0.0005(10) 0.0010(11)
C27 0.0375(11) 0.0384(12) 0.0291(10) 0.0015(9) 0.0044(9) 0.0001(10)
C28 0.0482(13) 0.0486(15) 0.0448(14) 0.0035(12) 0.0147(11) -0.0054(12)
C29 0.0559(15) 0.0483(15) 0.0386(13) -0.0021(11) 0.0144(11) 0.0031(12)
C30 0.0543(15) 0.0610(17) 0.0334(12) 0.0031(12) -0.0021(11) 0.0026(14)
C31 0.0309(11) 0.0405(12) 0.0452(13) 0.0002(11) 0.0060(9) -0.0053(10)
C32 0.0573(16) 0.0432(15) 0.0670(17) -0.0027(13) 0.0154(14) -0.0167(12)
C33 0.0332(12) 0.0681(18) 0.0741(19) 0.0091(15) 0.0042(12) -0.0033(13)
C34 0.0466(14) 0.0670(18) 0.0535(15) 0.0033(14) 0.0218(12) -0.0077(14)

loop_
_atom_type_symbol
_atom_type_description
_atom_type_scat_dispersion_real
_atom_type_scat_dispersion_imag
_atom_type_scat_source
C C 0.0033 0.0000 'International Tables Vol C Tables 4.2.6.8 and 6.1.1.4'
H H 0.0000 0.0000 'International Tables Vol C Tables 4.2.6.8 and 6.1.1.4'
N N 0.0061 0.0000 'International Tables Vol C Tables 4.2.6.8 and 6.1.1.4'

loop_
_exptl_crystal_face_index_h
_exptl_crystal_face_index_k
_exptl_crystal_face_index_l
_exptl_crystal_face_perp_dist
1 0 0 0.100000
-1 0 0 0.100000
1 19 1 0.120000
-1 -19 -1 0.140000
0 0 1 0.090000
0 0 -1 0.090000
-2 -4 3 0.147000
0 -3 2 0.112000

loop_
_geom_angle_atom_site_label_1
_geom_angle_atom_site_label_2
_geom_angle_atom_site_label_3
_geom_angle
C3 N7 C14 115.13(15)
C3 N7 C10 112.15(17)
C14 N7 C10 123.24(17)
C20 N24 C27 112.96(15)
C20 N24 C31 114.27(16)
C27 N24 C31 123.50(17)
C6 C1 C2 121.0(2)
C6 C1 C8 119.8(2)
C2 C1 C8 119.2(2)
C3 C2 C1 120.1(2)
C3 C2 H2 119.9
C1 C2 H2 119.9
C2 C3 C4 118.3(2)
C2 C3 N7 123.3(2)
C4 C3 N7 118.4(2)
C5 C4 C3 121.1(2)
C5 C4 H4 119.4
C3 C4 H4 119.4
C6 C5 C4 120.7(2)
C6 C5 H5 119.6
C4 C5 H5 119.6
C5 C6 C1 118.7(2)
C5 C6 H6 120.6
C1 C6 H6 120.6
N9 C8 C1 179.0(3)
N7 C10 C13 112.2(2)
N7 C10 C12 114.6(2)
C13 C10 C12 108.7(2)
N7 C10 C11 106.9(2)
C13 C10 C11 105.6(2)
C12 C10 C11 108.3(2)
C10 C11 H11A 109.5
C10 C11 H11B 109.5
H11A C11 H11B 109.5
C10 C11 H11C 109.5
H11A C11 H11C 109.5
H11B C11 H11C 109.5
C10 C12 H12A 109.5
C10 C12 H12B 109.5
H12A C12 H12B 109.5
C10 C12 H12C 109.5
H12A C12 H12C 109.5
H12B C12 H12C 109.5
C10 C13 H13A 109.5
C10 C13 H13B 109.5
H13A C13 H13B 109.5
C10 C13 H13C 109.5
H13A C13 H13C 109.5
H13B C13 H13C 109.5
N7 C14 C15 115.61(18)
N7 C14 C17 108.83(17)
C15 C14 C17 107.46(19)
N7 C14 C16 109.77(17)
C15 C14 C16 109.7(2)
C17 C14 C16 104.9(2)
C14 C15 H15A 109.5
C14 C15 H15B 109.5
H15A C15 H15B 109.5
C14 C15 H15C 109.5
H15A C15 H15C 109.5
H15B C15 H15C 109.5
C14 C16 H16A 109.5
C14 C16 H16B 109.5
H16A C16 H16B 109.5
C14 C16 H16C 109.5
H16A C16 H16C 109.5
H16B C16 H16C 109.5
C14 C17 H17A 109.5
C14 C17 H17B 109.5
H17A C17 H17B 109.5
C14 C17 H17C 109.5
H17A C17 H17C 109.5
H17B C17 H17C 109.5
C23 C18 C19 121.0(2)
C23 C18 C25 119.4(2)
C19 C18 C25 119.6(2)
C20 C19 C18 120.2(2)
C20 C19 H19 119.9
C18 C19 H19 119.9
C19 C20 C21 118.29(19)
C19 C20 N24 123.74(19)
C21 C20 N24 117.95(19)
C22 C21 C20 121.2(2)
C22 C21 H21 119.4
C20 C21 H21 119.4
C23 C22 C21 120.2(2)
C23 C22 H22 119.9
C21 C22 H22 119.9
C22 C23 C18 119.1(2)
C22 C23 H23 120.5
C18 C23 H23 120.5
N26 C25 C18 179.6(3)
N24 C27 C30 111.42(17)
N24 C27 C29 115.17(18)
C30 C27 C29 108.3(2)
N24 C27 C28 107.24(18)
C30 C27 C28 106.4(2)
C29 C27 C28 107.95(18)
C27 C28 H28A 109.5
C27 C28 H28B 109.5
H28A C28 H28B 109.5
C27 C28 H28C 109.5
H28A C28 H28C 109.5
H28B C28 H28C 109.5
C27 C29 H29A 109.5
C27 C29 H29B 109.5
H29A C29 H29B 109.5
C27 C29 H29C 109.5
H29A C29 H29C 109.5
H29B C29 H29C 109.5
C27 C30 H30A 109.5
C27 C30 H30B 109.5
H30A C30 H30B 109.5
C27 C30 H30C 109.5
H30A C30 H30C 109.5
H30B C30 H30C 109.5
N24 C31 C32 114.6(2)
N24 C31 C33 110.2(2)
C32 C31 C33 110.3(2)
N24 C31 C34 108.79(19)
C32 C31 C34 107.5(2)
C33 C31 C34 104.9(2)
C31 C32 H32A 109.5
C31 C32 H32B 109.5
H32A C32 H32B 109.5
C31 C32 H32C 109.5
H32A C32 H32C 109.5
H32B C32 H32C 109.5
C31 C33 H33A 109.5
C31 C33 H33B 109.5
H33A C33 H33B 109.5
C31 C33 H33C 109.5
H33A C33 H33C 109.5
H33B C33 H33C 109.5
C31 C34 H34A 109.5
C31 C34 H34B 109.5
H34A C34 H34B 109.5
C31 C34 H34C 109.5
H34A C34 H34C 109.5
H34B C34 H34C 109.5

loop_
_geom_bond_atom_site_label_1
_geom_bond_atom_site_label_2
_geom_bond_distance
N7 C3 1.437(3)
N7 C14 1.504(3)
N7 C10 1.505(3)
N9 C8 1.143(3)
N24 C20 1.438(3)
N24 C27 1.502(3)
N24 C31 1.511(3)
N26 C25 1.145(3)
C1 C6 1.390(4)
C1 C2 1.397(3)
C1 C8 1.442(4)
C2 C3 1.389(3)
C2 H2 0.9500
C3 C4 1.396(3)
C4 C5 1.386(3)
C4 H4 0.9500
C5 C6 1.376(4)
C5 H5 0.9500
C6 H6 0.9500
C10 C13 1.526(3)
C10 C12 1.530(4)
C10 C11 1.534(4)
C11 H11A 0.9800
C11 H11B 0.9800
C11 H11C 0.9800
C12 H12A 0.9800
C12 H12B 0.9800
C12 H12C 0.9800
C13 H13A 0.9800
C13 H13B 0.9800
C13 H13C 0.9800
C14 C15 1.530(3)
C14 C17 1.538(3)
C14 C16 1.541(3)
C15 H15A 0.9800
C15 H15B 0.9800
C15 H15C 0.9800
C16 H16A 0.9800
C16 H16B 0.9800
C16 H16C 0.9800
C17 H17A 0.9800
C17 H17B 0.9800
C17 H17C 0.9800
C18 C23 1.385(4)
C18 C19 1.398(3)
C18 C25 1.444(3)
C19 C20 1.388(3)
C19 H19 0.9500
C20 C21 1.396(3)
C21 C22 1.392(3)
C21 H21 0.9500
C22 C23 1.380(4)
C22 H22 0.9500
C23 H23 0.9500
C27 C30 1.529(3)
C27 C29 1.534(3)
C27 C28 1.534(3)
C28 H28A 0.9800
C28 H28B 0.9800
C28 H28C 0.9800
C29 H29A 0.9800
C29 H29B 0.9800
C29 H29C 0.9800
C30 H30A 0.9800
C30 H30B 0.9800
C30 H30C 0.9800
C31 C32 1.530(4)
C31 C33 1.531(3)
C31 C34 1.539(3)
C32 H32A 0.9800
C32 H32B 0.9800
C32 H32C 0.9800
C33 H33A 0.9800
C33 H33B 0.9800
C33 H33C 0.9800
C34 H34A 0.9800
C34 H34B 0.9800
C34 H34C 0.9800

loop_
_geom_torsion_atom_site_label_1
_geom_torsion_atom_site_label_2
_geom_torsion_atom_site_label_3
_geom_torsion_atom_site_label_4
_geom_torsion
C6 C1 C2 C3 0.8(3)
C8 C1 C2 C3 179.9(2)
C1 C2 C3 C4 -0.8(3)
C1 C2 C3 N7 -179.5(2)
C14 N7 C3 C2 69.6(3)
C10 N7 C3 C2 -78.0(3)
C14 N7 C3 C4 -109.1(2)
C10 N7 C3 C4 103.3(2)
C2 C3 C4 C5 0.3(3)
N7 C3 C4 C5 179.0(2)
C3 C4 C5 C6 0.3(4)
C4 C5 C6 C1 -0.3(4)
C2 C1 C6 C5 -0.3(3)
C8 C1 C6 C5 -179.4(2)
C6 C1 C8 N9 124(17)
C2 C1 C8 N9 -55(17)
C3 N7 C10 C13 -172.6(2)
C14 N7 C10 C13 42.8(3)
C3 N7 C10 C12 62.8(3)
C14 N7 C10 C12 -81.8(3)
C3 N7 C10 C11 -57.3(3)
C14 N7 C10 C11 158.1(2)
C3 N7 C14 C15 -96.5(2)
C10 N7 C14 C15 47.1(3)
C3 N7 C14 C17 24.5(3)
C10 N7 C14 C17 168.1(2)
C3 N7 C14 C16 138.8(2)
C10 N7 C14 C16 -77.6(3)
C23 C18 C19 C20 -0.7(3)
C25 C18 C19 C20 178.1(2)
C18 C19 C20 C21 0.5(3)
C18 C19 C20 N24 -177.74(18)
C27 N24 C20 C19 -78.3(3)
C31 N24 C20 C19 69.7(3)
C27 N24 C20 C21 103.4(2)
C31 N24 C20 C21 -108.5(2)
C19 C20 C21 C22 0.2(3)
N24 C20 C21 C22 178.6(2)
C20 C21 C22 C23 -0.8(4)
C21 C22 C23 C18 0.6(4)
C19 C18 C23 C22 0.1(4)
C25 C18 C23 C22 -178.6(2)
C23 C18 C25 N26 -55(47)
C19 C18 C25 N26 126(47)
C20 N24 C27 C30 -168.9(2)
C31 N24 C27 C30 46.4(3)
C20 N24 C27 C29 67.3(2)
C31 N24 C27 C29 -77.4(3)
C20 N24 C27 C28 -52.9(2)
C31 N24 C27 C28 162.44(19)
C20 N24 C31 C32 -96.0(2)
C27 N24 C31 C32 48.3(3)
C20 N24 C31 C33 138.9(2)
C27 N24 C31 C33 -76.8(3)
C20 N24 C31 C34 24.4(3)
C27 N24 C31 C34 168.7(2)

loop_
_reflns_scale_group_code
_reflns_scale_meas_F
1 1.0
